data_7050049
loop_
_publ_author_name
'Bernardo Masci'
'Pierre Thu\'ery'

_publ_section_title
;
 Synthesis of homooxacalixarenes with 5 and 10 phenol units and crystal
 structure of their complexes with uranyl ions
;
_journal_issue 3
_journal_name_full 'New Journal of Chemistry'
_journal_page_first 493
_journal_paper_doi 10.1039/b413827a
_journal_volume 29
_journal_year 2005
_chemical_formula_sum 'C141.5 H183.5 N7.5 O14 U'
_chemical_formula_weight 2451.49
_space_group_IT_number 2
_symmetry_cell_setting triclinic
_symmetry_space_group_name_Hall '-P 1'
_symmetry_space_group_name_H-M 'P -1'
_atom_sites_solution_hydrogens geom
_atom_sites_solution_primary patter
_atom_sites_solution_secondary difmap
_audit_creation_method SHELXL-97
_cell_angle_alpha 96.325(6)
_cell_angle_beta 96.207(5)
_cell_angle_gamma 108.071(6)
_cell_formula_units_Z 2
_cell_length_a 16.0169(17)
_cell_length_b 16.2046(10)
_cell_length_c 27.024(3)
_cell_measurement_reflns_used 39820
_cell_measurement_temperature 100(2)
_cell_measurement_theta_max 25.68
_cell_measurement_theta_min 2.74
_cell_volume 6551.9(11)
_computing_cell_refinement 'DENZO-SMN (Otwinowski & Minor, 1997)'
_computing_data_collection 'Kappa-CCD software (Nonius B.V., 1998)'
_computing_data_reduction 'DENZO-SMN (Otwinowski & Minor, 1997)'
_computing_molecular_graphics 'SHELXTL (Sheldrick, 1999)'
_computing_publication_material 'SHELXTL (Sheldrick, 1999)'
_computing_structure_refinement 'SHELXL-97 (Sheldrick, 1997)'
_computing_structure_solution 'SHELXS-97 (Sheldrick, 1997)'
_diffrn_measured_fraction_theta_full 0.873
_diffrn_measured_fraction_theta_max 0.873
_diffrn_measurement_device_type 'Nonius Kappa-CCD'
_diffrn_measurement_method '\f scans'
_diffrn_radiation_monochromator graphite
_diffrn_radiation_source 'fine-focus sealed tube'
_diffrn_radiation_type MoK\a
_diffrn_radiation_wavelength 0.71073
_diffrn_reflns_av_R_equivalents 0.0833
_diffrn_reflns_av_sigmaI/netI 0.0928
_diffrn_reflns_limit_h_max 17
_diffrn_reflns_limit_h_min -19
_diffrn_reflns_limit_k_max 19
_diffrn_reflns_limit_k_min -18
_diffrn_reflns_limit_l_max 32
_diffrn_reflns_limit_l_min -32
_diffrn_reflns_number 39820
_diffrn_reflns_theta_full 25.68
_diffrn_reflns_theta_max 25.68
_diffrn_reflns_theta_min 2.74
_diffrn_standards_decay_% 0
_diffrn_standards_interval_time 0
_exptl_absorpt_coefficient_mu 1.302
_exptl_absorpt_correction_T_max 0.955
_exptl_absorpt_correction_T_min 0.589
_exptl_absorpt_correction_type refdelf
_exptl_absorpt_process_details 'program DELABS from PLATON (Spek, 2000)'
_exptl_crystal_colour 'translucent dark orange'
_exptl_crystal_density_diffrn 1.243
_exptl_crystal_density_meas ?
_exptl_crystal_description platelet
_exptl_crystal_F_000 2578
_exptl_crystal_size_max 0.40
_exptl_crystal_size_mid 0.35
_exptl_crystal_size_min 0.03
_refine_diff_density_max 0.930
_refine_diff_density_min -1.623
_refine_diff_density_rms 0.118
_refine_ls_extinction_method none
_refine_ls_goodness_of_fit_ref 1.002
_refine_ls_hydrogen_treatment constr
_refine_ls_matrix_type fullcycle
_refine_ls_number_parameters 1522
_refine_ls_number_reflns 21721
_refine_ls_number_restraints 342
_refine_ls_restrained_S_all 0.998
_refine_ls_R_factor_all 0.1717
_refine_ls_R_factor_gt 0.0867
_refine_ls_shift/su_max 0.001
_refine_ls_shift/su_mean 0.000
_refine_ls_structure_factor_coef Fsqd
_refine_ls_weighting_details 'calc w=1/[\s^2^(Fo^2^)+(0.1017P)^2^] where P=(Fo^2^+2Fc^2^)/3'
_refine_ls_weighting_scheme calc
_refine_ls_wR_factor_gt 0.1842
_refine_ls_wR_factor_ref 0.2307
_reflns_number_gt 11742
_reflns_number_total 21721
_reflns_threshold_expression >2sigma(I)
_cod_data_source_file b413827a.txt
_cod_data_source_block 18
_cod_original_cell_volume 6552.0(11)
_cod_original_formula_sum 'C141.50 H183.50 N7.50 O14 U'
_cod_database_code 7050049

loop_
_symmetry_equiv_pos_as_xyz
'x, y, z'
'-x, -y, -z'

loop_
_atom_site_label
_atom_site_type_symbol
_atom_site_fract_x
_atom_site_fract_y
_atom_site_fract_z
_atom_site_U_iso_or_equiv
_atom_site_adp_type
_atom_site_occupancy
_atom_site_symmetry_multiplicity
_atom_site_calc_flag
_atom_site_refinement_flags
_atom_site_disorder_assembly
_atom_site_disorder_group
U U 0.81384(3) 0.02282(2) 0.241918(17) 0.03851(13) Uani 1 1 d . . .
O1 O 0.7658(4) 0.1088(4) 0.2371(3) 0.0409(17) Uani 1 1 d . . .
O2 O 0.8613(5) -0.0626(4) 0.2475(3) 0.0467(18) Uani 1 1 d . . .
O1A O 0.9151(5) 0.0856(4) 0.1946(3) 0.0472(18) Uani 1 1 d . . .
O2A O 0.9049(4) 0.1038(4) 0.3116(3) 0.0457(18) Uani 1 1 d . . .
O3A O 0.6164(5) 0.0672(4) 0.3186(3) 0.0481(18) Uani 1 1 d . . .
H3A H 0.6656 0.0514 0.3085 0.058 Uiso 1 1 d R . .
O4A O 0.4710(5) -0.0028(4) 0.2456(3) 0.0465(18) Uani 1 1 d . . .
H4A H 0.5153 0.0000 0.2703 0.056 Uiso 1 1 d R . .
O5A O 0.5760(5) -0.0002(4) 0.1475(3) 0.053(2) Uani 1 1 d . . .
H5A H 0.6186 -0.0127 0.1516 0.063 Uiso 1 1 d R . .
O6A O 0.7671(5) 0.1251(5) 0.1058(3) 0.054(2) Uani 1 1 d . . .
C1A C 0.9227(7) 0.1883(6) 0.1359(4) 0.045(3) Uani 1 1 d . . .
C2A C 0.9512(7) 0.1692(6) 0.1835(4) 0.045(3) Uani 1 1 d . . .
C3A C 1.0177(7) 0.2329(7) 0.2175(5) 0.050(3) Uani 1 1 d . . .
C4A C 1.0526(7) 0.3159(7) 0.2021(5) 0.057(3) Uani 1 1 d . . .
H4C H 1.0958 0.3599 0.2247 0.069 Uiso 1 1 calc R . .
C5A C 1.0265(8) 0.3360(7) 0.1554(5) 0.051(3) Uani 1 1 d . . .
C6A C 0.9615(7) 0.2709(7) 0.1225(5) 0.054(3) Uani 1 1 d . . .
H6A H 0.9433 0.2821 0.0909 0.065 Uiso 1 1 calc R . .
C7A C 1.0711(8) 0.4280(7) 0.1419(5) 0.061(3) Uani 1 1 d . . .
C8A C 1.0490(10) 0.4969(9) 0.1760(6) 0.083(4) Uani 1 1 d U . .
H8A1 H 1.0727 0.4977 0.2103 0.125 Uiso 1 1 calc R . .
H8A2 H 0.9857 0.4829 0.1729 0.125 Uiso 1 1 calc R . .
H8A3 H 1.0746 0.5536 0.1664 0.125 Uiso 1 1 calc R . .
C9A C 1.0393(10) 0.4332(9) 0.0870(6) 0.089(5) Uani 1 1 d U . .
H9A1 H 0.9769 0.4258 0.0828 0.134 Uiso 1 1 calc R . .
H9A2 H 1.0494 0.3876 0.0651 0.134 Uiso 1 1 calc R . .
H9A3 H 1.0715 0.4894 0.0789 0.134 Uiso 1 1 calc R . .
C10A C 1.1713(9) 0.4456(9) 0.1460(6) 0.080(4) Uani 1 1 d U . .
H10A H 1.1974 0.4951 0.1297 0.119 Uiso 1 1 calc R . .
H10B H 1.1822 0.3948 0.1300 0.119 Uiso 1 1 calc R . .
H10C H 1.1971 0.4579 0.1809 0.119 Uiso 1 1 calc R . .
C11A C 1.0441(7) 0.2207(7) 0.2701(4) 0.051(3) Uani 1 1 d . . .
H11A H 1.1065 0.2541 0.2808 0.061 Uiso 1 1 calc R . .
H11B H 1.0370 0.1592 0.2708 0.061 Uiso 1 1 calc R . .
C12A C 0.9902(6) 0.2495(6) 0.3069(4) 0.043(3) Uani 1 1 d . . .
C13A C 0.9238(7) 0.1920(6) 0.3242(4) 0.044(3) Uani 1 1 d . . .
C14A C 0.8701(7) 0.2227(6) 0.3565(4) 0.042(2) Uani 1 1 d . . .
C15A C 0.8934(7) 0.3142(6) 0.3692(4) 0.045(3) Uani 1 1 d . . .
H15A H 0.8597 0.3350 0.3902 0.054 Uiso 1 1 calc R . .
C16A C 0.9629(7) 0.3770(7) 0.3532(4) 0.048(3) Uani 1 1 d . . .
C17A C 1.0116(7) 0.3407(7) 0.3231(4) 0.049(3) Uani 1 1 d . . .
H17A H 1.0612 0.3786 0.3131 0.059 Uiso 1 1 calc R . .
C18A C 0.9862(8) 0.4732(7) 0.3728(5) 0.055(3) Uani 1 1 d . . .
C19A C 0.9008(9) 0.5019(7) 0.3688(5) 0.069(4) Uani 1 1 d . . .
H19A H 0.8632 0.4751 0.3919 0.103 Uiso 1 1 calc R . .
H19B H 0.8691 0.4836 0.3351 0.103 Uiso 1 1 calc R . .
H19C H 0.9178 0.5647 0.3769 0.103 Uiso 1 1 calc R . .
C20A C 1.0264(10) 0.4914(9) 0.4268(6) 0.080(4) Uani 1 1 d U . .
H20A H 0.9844 0.4584 0.4460 0.120 Uiso 1 1 calc R . .
H20B H 1.0417 0.5530 0.4389 0.120 Uiso 1 1 calc R . .
H20C H 1.0789 0.4745 0.4302 0.120 Uiso 1 1 calc R . .
C21A C 1.0468(9) 0.5294(8) 0.3417(6) 0.078(4) Uani 1 1 d U . .
H21A H 1.0522 0.5899 0.3513 0.118 Uiso 1 1 calc R . .
H21B H 1.0224 0.5115 0.3067 0.118 Uiso 1 1 calc R . .
H21C H 1.1043 0.5226 0.3473 0.118 Uiso 1 1 calc R . .
C22A C 0.7985(6) 0.1590(7) 0.3778(4) 0.044(3) Uani 1 1 d . . .
H22A H 0.8246 0.1501 0.4100 0.053 Uiso 1 1 calc R . .
H22B H 0.7803 0.1032 0.3556 0.053 Uiso 1 1 calc R . .
C23A C 0.7155(6) 0.1816(6) 0.3857(4) 0.041(2) Uani 1 1 d . . .
C24A C 0.6345(7) 0.1373(7) 0.3582(4) 0.047(3) Uani 1 1 d . . .
C25A C 0.5588(7) 0.1605(7) 0.3664(4) 0.047(3) Uani 1 1 d . . .
C26A C 0.5673(7) 0.2298(7) 0.4044(4) 0.050(3) Uani 1 1 d . . .
H26A H 0.5177 0.2458 0.4098 0.060 Uiso 1 1 calc R . .
C27A C 0.6502(7) 0.2761(6) 0.4349(4) 0.041(2) Uani 1 1 d . . .
C28A C 0.7201(7) 0.2493(7) 0.4244(4) 0.045(3) Uani 1 1 d . . .
H28A H 0.7749 0.2779 0.4443 0.054 Uiso 1 1 calc R . .
C29A C 0.6578(7) 0.3553(7) 0.4726(5) 0.051(3) Uani 1 1 d . . .
C30A C 0.7494(8) 0.3919(8) 0.5043(5) 0.069(4) Uani 1 1 d . . .
H30A H 0.7620 0.3464 0.5206 0.104 Uiso 1 1 calc R . .
H30B H 0.7508 0.4394 0.5294 0.104 Uiso 1 1 calc R . .
H30C H 0.7933 0.4129 0.4831 0.104 Uiso 1 1 calc R . .
C31A C 0.6406(9) 0.4273(7) 0.4468(5) 0.070(4) Uani 1 1 d . . .
H31A H 0.6832 0.4450 0.4244 0.106 Uiso 1 1 calc R . .
H31B H 0.6459 0.4766 0.4716 0.106 Uiso 1 1 calc R . .
H31C H 0.5818 0.4062 0.4280 0.106 Uiso 1 1 calc R . .
C32A C 0.5896(8) 0.3265(9) 0.5099(5) 0.073(4) Uani 1 1 d . . .
H32A H 0.5303 0.3125 0.4924 0.109 Uiso 1 1 calc R . .
H32B H 0.6004 0.3736 0.5372 0.109 Uiso 1 1 calc R . .
H32C H 0.5962 0.2758 0.5230 0.109 Uiso 1 1 calc R . .
C33A C 0.4663(6) 0.1078(6) 0.3373(4) 0.045(3) Uani 1 1 d . . .
H33A H 0.4586 0.0457 0.3354 0.053 Uiso 1 1 calc R . .
H33B H 0.4219 0.1195 0.3561 0.053 Uiso 1 1 calc R . .
C34A C 0.4494(7) 0.1279(6) 0.2841(5) 0.048(3) Uani 1 1 d . . .
C35A C 0.4502(7) 0.0741(6) 0.2415(4) 0.043(2) Uani 1 1 d . . .
C36A C 0.4232(7) 0.0878(7) 0.1934(4) 0.044(3) Uani 1 1 d . . .
C37A C 0.3992(7) 0.1622(7) 0.1884(5) 0.050(3) Uani 1 1 d . . .
H37A H 0.3830 0.1729 0.1563 0.060 Uiso 1 1 calc R . .
C38A C 0.3984(7) 0.2216(7) 0.2300(5) 0.048(3) Uani 1 1 d . . .
C39A C 0.4258(7) 0.2021(6) 0.2780(4) 0.045(3) Uani 1 1 d . . .
H39A H 0.4279 0.2407 0.3066 0.054 Uiso 1 1 calc R . .
C40A C 0.3673(7) 0.3008(7) 0.2252(5) 0.052(3) Uani 1 1 d . . .
C41A C 0.4325(9) 0.3841(8) 0.2582(6) 0.078(4) Uani 1 1 d . . .
H41A H 0.4110 0.4327 0.2550 0.117 Uiso 1 1 calc R . .
H41B H 0.4898 0.3968 0.2476 0.117 Uiso 1 1 calc R . .
H41C H 0.4374 0.3749 0.2928 0.117 Uiso 1 1 calc R . .
C42A C 0.3592(8) 0.3204(8) 0.1715(5) 0.062(3) Uani 1 1 d . . .
H42A H 0.3141 0.2721 0.1504 0.093 Uiso 1 1 calc R . .
H42B H 0.4150 0.3288 0.1594 0.093 Uiso 1 1 calc R . .
H42C H 0.3433 0.3728 0.1707 0.093 Uiso 1 1 calc R . .
C43A C 0.2787(8) 0.2807(8) 0.2413(6) 0.075(4) Uani 1 1 d . . .
H43A H 0.2535 0.3253 0.2340 0.112 Uiso 1 1 calc R . .
H43B H 0.2845 0.2789 0.2769 0.112 Uiso 1 1 calc R . .
H43C H 0.2406 0.2247 0.2236 0.112 Uiso 1 1 calc R . .
C44A C 0.4163(7) 0.0257(6) 0.1471(4) 0.044(3) Uani 1 1 d . . .
H44A H 0.3554 0.0061 0.1302 0.052 Uiso 1 1 calc R . .
H44B H 0.4288 -0.0255 0.1571 0.052 Uiso 1 1 calc R . .
C45A C 0.4762(7) 0.0607(6) 0.1098(4) 0.042(2) Uani 1 1 d . . .
C46A C 0.5577(7) 0.0461(6) 0.1113(4) 0.049(3) Uani 1 1 d . . .
C47A C 0.6139(7) 0.0744(7) 0.0755(5) 0.049(3) Uani 1 1 d . . .
C48A C 0.5885(8) 0.1245(7) 0.0419(4) 0.055(3) Uani 1 1 d . . .
H48A H 0.6252 0.1456 0.0185 0.066 Uiso 1 1 calc R . .
C49A C 0.5102(8) 0.1440(7) 0.0422(5) 0.053(3) Uani 1 1 d . . .
C50A C 0.4541(7) 0.1094(6) 0.0752(4) 0.043(3) Uani 1 1 d . . .
H50A H 0.3998 0.1192 0.0741 0.052 Uiso 1 1 calc R . .
C51A C 0.4913(8) 0.2069(7) 0.0075(5) 0.054(3) Uani 1 1 d . . .
C52A C 0.4090(11) 0.2288(11) 0.0129(7) 0.109(6) Uani 1 1 d U . .
H52A H 0.4050 0.2721 -0.0080 0.163 Uiso 1 1 calc R . .
H52B H 0.4105 0.2517 0.0474 0.163 Uiso 1 1 calc R . .
H52C H 0.3583 0.1768 0.0028 0.163 Uiso 1 1 calc R . .
C53A C 0.5697(11) 0.3001(9) 0.0214(7) 0.098(5) Uani 1 1 d U . .
H53A H 0.5605 0.3385 -0.0017 0.146 Uiso 1 1 calc R . .
H53B H 0.6259 0.2915 0.0191 0.146 Uiso 1 1 calc R . .
H53C H 0.5694 0.3260 0.0551 0.146 Uiso 1 1 calc R . .
C54A C 0.4900(10) 0.1748(9) -0.0468(6) 0.087(4) Uani 1 1 d U . .
H54A H 0.4450 0.1184 -0.0566 0.130 Uiso 1 1 calc R . .
H54B H 0.5469 0.1696 -0.0515 0.130 Uiso 1 1 calc R . .
H54C H 0.4774 0.2156 -0.0672 0.130 Uiso 1 1 calc R . .
C55A C 0.6973(7) 0.0557(7) 0.0745(5) 0.054(3) Uani 1 1 d . . .
H55A H 0.6924 0.0004 0.0866 0.064 Uiso 1 1 calc R . .
H55B H 0.7102 0.0508 0.0402 0.064 Uiso 1 1 calc R . .
C56A C 0.8521(7) 0.1186(7) 0.1002(5) 0.050(3) Uani 1 1 d . . .
H56A H 0.8629 0.1245 0.0659 0.059 Uiso 1 1 calc R . .
H56B H 0.8537 0.0613 0.1066 0.059 Uiso 1 1 calc R . .
O1B O 0.7111(4) -0.0644(4) 0.1784(3) 0.0432(17) Uani 1 1 d . . .
O2B O 0.7215(4) -0.0300(4) 0.2962(3) 0.0461(18) Uani 1 1 d . . .
O3B O 0.9925(5) 0.0131(5) 0.3617(3) 0.0524(19) Uani 1 1 d . . .
H3B H 0.9471 0.0320 0.3490 0.063 Uiso 1 1 d R . .
O4B O 1.1424(6) 0.0584(5) 0.3182(4) 0.070(2) Uani 1 1 d . . .
H4B H 1.0850 0.0389 0.3210 0.084 Uiso 1 1 d R . .
O5B O 1.0490(5) 0.0101(5) 0.2033(3) 0.060(2) Uani 1 1 d . . .
H5B H 1.0690 0.0164 0.2388 0.072 Uiso 1 1 d R . .
O6B O 0.8670(5) -0.1410(5) 0.1307(3) 0.062(2) Uani 1 1 d . . .
C1B C 0.7087(8) -0.1958(7) 0.1274(4) 0.051(3) Uani 1 1 d . . .
C2B C 0.6763(7) -0.1518(6) 0.1652(4) 0.042(3) Uani 1 1 d . . .
C3B C 0.6061(7) -0.2000(7) 0.1868(4) 0.047(3) Uani 1 1 d . . .
C4B C 0.5664(8) -0.2900(7) 0.1714(5) 0.055(3) Uani 1 1 d . . .
H4D H 0.5186 -0.3209 0.1860 0.066 Uiso 1 1 calc R . .
C5B C 0.5972(9) -0.3340(7) 0.1347(5) 0.058(3) Uani 1 1 d . . .
C6B C 0.6677(9) -0.2862(7) 0.1133(5) 0.061(3) Uani 1 1 d . . .
H6B H 0.6886 -0.3154 0.0885 0.073 Uiso 1 1 calc R . .
C7B C 0.5521(9) -0.4360(8) 0.1182(5) 0.070(4) Uani 1 1 d U . .
C8B C 0.4460(11) -0.4589(11) 0.1073(7) 0.112(6) Uani 1 1 d U . .
H8B1 H 0.4310 -0.4291 0.0807 0.168 Uiso 1 1 calc R . .
H8B2 H 0.4253 -0.4402 0.1372 0.168 Uiso 1 1 calc R . .
H8B3 H 0.4184 -0.5211 0.0976 0.168 Uiso 1 1 calc R . .
C9B C 0.5694(13) -0.4655(12) 0.0665(8) 0.130(7) Uani 1 1 d U . .
H9B1 H 0.6263 -0.4741 0.0691 0.194 Uiso 1 1 calc R . .
H9B2 H 0.5690 -0.4215 0.0455 0.194 Uiso 1 1 calc R . .
H9B3 H 0.5239 -0.5197 0.0519 0.194 Uiso 1 1 calc R . .
C10B C 0.5659(11) -0.4823(10) 0.1605(6) 0.094(5) Uani 1 1 d U . .
H10D H 0.5356 -0.5441 0.1507 0.141 Uiso 1 1 calc R . .
H10E H 0.5428 -0.4610 0.1887 0.141 Uiso 1 1 calc R . .
H10F H 0.6283 -0.4721 0.1696 0.141 Uiso 1 1 calc R . .
C11B C 0.5752(7) -0.1592(7) 0.2312(5) 0.056(3) Uani 1 1 d . . .
H11C H 0.5910 -0.0964 0.2310 0.067 Uiso 1 1 calc R . .
H11D H 0.5110 -0.1832 0.2278 0.067 Uiso 1 1 calc R . .
C12B C 0.6141(7) -0.1747(6) 0.2798(4) 0.046(3) Uani 1 1 d . . .
C13B C 0.6910(6) -0.1113(6) 0.3103(4) 0.040(2) Uani 1 1 d . . .
C14B C 0.7328(8) -0.1312(7) 0.3529(5) 0.051(3) Uani 1 1 d . . .
C15B C 0.6960(8) -0.2157(7) 0.3657(5) 0.055(3) Uani 1 1 d . . .
H15B H 0.7252 -0.2312 0.3929 0.066 Uiso 1 1 calc R . .
C16B C 0.6181(8) -0.2767(6) 0.3395(5) 0.051(3) Uani 1 1 d . . .
C17B C 0.5796(8) -0.2550(6) 0.2963(4) 0.049(3) Uani 1 1 d . . .
H17B H 0.5285 -0.2961 0.2776 0.059 Uiso 1 1 calc R . .
C18B C 0.5794(8) -0.3675(7) 0.3573(5) 0.059(3) Uani 1 1 d . . .
C19B C 0.6193(10) -0.4318(7) 0.3325(6) 0.073(4) Uani 1 1 d . . .
H19D H 0.6127 -0.4314 0.2968 0.109 Uiso 1 1 calc R . .
H19E H 0.5892 -0.4897 0.3392 0.109 Uiso 1 1 calc R . .
H19F H 0.6812 -0.4150 0.3458 0.109 Uiso 1 1 calc R . .
C20B C 0.5968(11) -0.3591(9) 0.4159(6) 0.092(5) Uani 1 1 d . . .
H20D H 0.5618 -0.4123 0.4262 0.138 Uiso 1 1 calc R . .
H20E H 0.5807 -0.3106 0.4307 0.138 Uiso 1 1 calc R . .
H20F H 0.6587 -0.3492 0.4268 0.138 Uiso 1 1 calc R . .
C21B C 0.4782(9) -0.4023(8) 0.3416(7) 0.088(5) Uani 1 1 d . . .
H21D H 0.4643 -0.4047 0.3060 0.132 Uiso 1 1 calc R . .
H21E H 0.4520 -0.3639 0.3589 0.132 Uiso 1 1 calc R . .
H21F H 0.4550 -0.4601 0.3503 0.132 Uiso 1 1 calc R . .
C22B C 0.8100(7) -0.0616(7) 0.3869(4) 0.049(3) Uani 1 1 d . . .
H22C H 0.8304 -0.0127 0.3686 0.059 Uiso 1 1 calc R . .
H22D H 0.7867 -0.0405 0.4156 0.059 Uiso 1 1 calc R . .
C23B C 0.8896(8) -0.0833(7) 0.4070(5) 0.050(3) Uani 1 1 d . . .
C24B C 0.9739(8) -0.0440(7) 0.3968(4) 0.054(3) Uani 1 1 d . . .
C25B C 1.0497(8) -0.0616(8) 0.4191(5) 0.056(3) Uani 1 1 d . . .
C26B C 1.0390(9) -0.1231(8) 0.4510(5) 0.063(3) Uani 1 1 d . . .
H26B H 1.0884 -0.1355 0.4653 0.076 Uiso 1 1 calc R . .
C27B C 0.9536(9) -0.1685(7) 0.4627(5) 0.059(3) Uani 1 1 d . . .
C28B C 0.8834(8) -0.1440(7) 0.4421(5) 0.056(3) Uani 1 1 d . . .
H28B H 0.8283 -0.1688 0.4519 0.068 Uiso 1 1 calc R . .
C29B C 0.9429(9) -0.2357(8) 0.4997(5) 0.068(4) Uani 1 1 d . . .
C30B C 1.0098(10) -0.2852(9) 0.4941(6) 0.086(4) Uani 1 1 d U . .
H30D H 1.0690 -0.2441 0.5007 0.129 Uiso 1 1 calc R . .
H30E H 0.9988 -0.3163 0.4604 0.129 Uiso 1 1 calc R . .
H30F H 1.0034 -0.3262 0.5176 0.129 Uiso 1 1 calc R . .
C31B C 0.8487(9) -0.3056(8) 0.4874(6) 0.078(4) Uani 1 1 d U . .
H31D H 0.8473 -0.3541 0.5051 0.117 Uiso 1 1 calc R . .
H31E H 0.8350 -0.3260 0.4518 0.117 Uiso 1 1 calc R . .
H31F H 0.8057 -0.2797 0.4977 0.117 Uiso 1 1 calc R . .
C32B C 0.9615(9) -0.1879(9) 0.5537(5) 0.070(4) Uani 1 1 d . . .
H32D H 1.0206 -0.1464 0.5601 0.105 Uiso 1 1 calc R . .
H32E H 0.9562 -0.2297 0.5767 0.105 Uiso 1 1 calc R . .
H32F H 0.9195 -0.1575 0.5583 0.105 Uiso 1 1 calc R . .
C33B C 1.1426(7) -0.0112(7) 0.4120(5) 0.058(3) Uani 1 1 d . . .
H33C H 1.1828 -0.0100 0.4418 0.070 Uiso 1 1 calc R . .
H33D H 1.1458 0.0490 0.4096 0.070 Uiso 1 1 calc R . .
C34B C 1.1758(7) -0.0464(7) 0.3662(5) 0.054(3) Uani 1 1 d . . .
C35B C 1.1743(7) -0.0111(8) 0.3228(5) 0.055(3) Uani 1 1 d . . .
C36B C 1.2116(8) -0.0392(7) 0.2828(5) 0.056(3) Uani 1 1 d . . .
C37B C 1.2492(8) -0.1071(8) 0.2874(5) 0.060(3) Uani 1 1 d . . .
H37B H 1.2752 -0.1249 0.2608 0.072 Uiso 1 1 calc R . .
C38B C 1.2489(8) -0.1474(8) 0.3295(5) 0.063(3) Uani 1 1 d . . .
C39B C 1.2119(8) -0.1170(7) 0.3693(5) 0.059(3) Uani 1 1 d . . .
H39B H 1.2105 -0.1430 0.3983 0.071 Uiso 1 1 calc R . .
C40B C 1.2904(9) -0.2181(8) 0.3342(6) 0.068(4) Uani 1 1 d . . .
C41B C 1.2527(11) -0.2903(10) 0.2894(7) 0.102(5) Uani 1 1 d U . .
H41D H 1.1891 -0.3062 0.2838 0.153 Uiso 1 1 calc R . .
H41E H 1.2693 -0.3406 0.2959 0.153 Uiso 1 1 calc R . .
H41F H 1.2758 -0.2698 0.2600 0.153 Uiso 1 1 calc R . .
C42B C 1.2776(9) -0.2590(8) 0.3817(5) 0.075(4) Uani 1 1 d U . .
H42D H 1.3046 -0.2147 0.4105 0.112 Uiso 1 1 calc R . .
H42E H 1.3048 -0.3041 0.3818 0.112 Uiso 1 1 calc R . .
H42F H 1.2153 -0.2842 0.3828 0.112 Uiso 1 1 calc R . .
C43B C 1.3935(10) -0.1734(10) 0.3373(6) 0.090(5) Uani 1 1 d U . .
H43D H 1.4057 -0.1488 0.3071 0.135 Uiso 1 1 calc R . .
H43E H 1.4227 -0.2164 0.3408 0.135 Uiso 1 1 calc R . .
H43F H 1.4150 -0.1276 0.3658 0.135 Uiso 1 1 calc R . .
C44B C 1.2172(7) 0.0049(8) 0.2357(5) 0.060(3) Uani 1 1 d . . .
H44C H 1.1990 0.0565 0.2413 0.072 Uiso 1 1 calc R . .
H44D H 1.2786 0.0242 0.2299 0.072 Uiso 1 1 calc R . .
C45B C 1.1608(8) -0.0541(7) 0.1896(5) 0.050(3) Uani 1 1 d . . .
C46B C 1.0754(8) -0.0476(7) 0.1740(4) 0.052(3) Uani 1 1 d . . .
C47B C 1.0256(8) -0.0972(7) 0.1288(4) 0.051(3) Uani 1 1 d . . .
C48B C 1.0568(9) -0.1562(7) 0.1014(5) 0.057(3) Uani 1 1 d . . .
H48B H 1.0224 -0.1903 0.0718 0.068 Uiso 1 1 calc R . .
C49B C 1.1389(9) -0.1652(8) 0.1175(6) 0.070(4) Uani 1 1 d . . .
C50B C 1.1874(9) -0.1130(8) 0.1616(6) 0.063(3) Uani 1 1 d . . .
H50B H 1.2421 -0.1187 0.1727 0.076 Uiso 1 1 calc R . .
C51B C 1.1707(9) -0.2299(7) 0.0851(6) 0.069(4) Uani 1 1 d . . .
C52B C 1.2434(16) -0.2596(15) 0.1189(10) 0.167(9) Uani 1 1 d U . .
H52D H 1.2371 -0.2498 0.1538 0.251 Uiso 1 1 calc R . .
H52E H 1.3021 -0.2257 0.1142 0.251 Uiso 1 1 calc R . .
H52F H 1.2340 -0.3208 0.1086 0.251 Uiso 1 1 calc R . .
C53B C 1.0993(14) -0.3119(13) 0.0641(9) 0.139(7) Uani 1 1 d U . .
H53D H 1.0594 -0.3008 0.0386 0.209 Uiso 1 1 calc R . .
H53E H 1.0674 -0.3348 0.0904 0.209 Uiso 1 1 calc R . .
H53F H 1.1243 -0.3540 0.0497 0.209 Uiso 1 1 calc R . .
C54B C 1.2187(13) -0.1864(12) 0.0462(8) 0.119(6) Uani 1 1 d U . .
H54D H 1.2477 -0.2236 0.0304 0.178 Uiso 1 1 calc R . .
H54E H 1.2622 -0.1315 0.0617 0.178 Uiso 1 1 calc R . .
H54F H 1.1772 -0.1759 0.0213 0.178 Uiso 1 1 calc R . .
C55B C 0.9399(8) -0.0860(8) 0.1086(5) 0.060(3) Uani 1 1 d . . .
H55C H 0.9439 -0.0249 0.1165 0.072 Uiso 1 1 calc R . .
H55D H 0.9285 -0.1021 0.0723 0.072 Uiso 1 1 calc R . .
C56B C 0.7831(8) -0.1470(7) 0.1039(5) 0.053(3) Uani 1 1 d . . .
H56C H 0.7774 -0.1759 0.0697 0.064 Uiso 1 1 calc R . .
H56D H 0.7807 -0.0883 0.1022 0.064 Uiso 1 1 calc R . .
N1 N 0.7212(9) 0.2504(8) 0.2213(6) 0.095(4) Uani 1 1 d U . .
H1 H 0.7244 0.1958 0.2236 0.114 Uiso 1 1 calc R . .
N2 N 0.7098(7) 0.3982(6) 0.2196(5) 0.074(3) Uani 1 1 d . . .
C1 C 0.8141(7) 0.3137(8) 0.2246(6) 0.066(4) Uani 1 1 d . . .
H1A H 0.8440 0.2949 0.1983 0.079 Uiso 1 1 calc R . .
H1B H 0.8487 0.3179 0.2570 0.079 Uiso 1 1 calc R . .
C2 C 0.8025(9) 0.4015(8) 0.2176(7) 0.087(5) Uani 1 1 d . . .
H2A H 0.8417 0.4469 0.2439 0.104 Uiso 1 1 calc R . .
H2B H 0.8186 0.4166 0.1854 0.104 Uiso 1 1 calc R . .
C3 C 0.6673(13) 0.2467(12) 0.1767(8) 0.116(6) Uani 1 1 d U . .
H3D H 0.6115 0.1992 0.1735 0.139 Uiso 1 1 calc R . .
H3E H 0.6964 0.2373 0.1480 0.139 Uiso 1 1 calc R . .
C4 C 0.6508(11) 0.3357(10) 0.1793(6) 0.091(5) Uani 1 1 d U . .
H4E H 0.6594 0.3579 0.1477 0.109 Uiso 1 1 calc R . .
H4F H 0.5898 0.3277 0.1842 0.109 Uiso 1 1 calc R . .
C5 C 0.6834(16) 0.2801(15) 0.2661(10) 0.154(8) Uani 1 1 d U . .
H5D H 0.6240 0.2401 0.2660 0.184 Uiso 1 1 calc R . .
H5E H 0.7201 0.2794 0.2970 0.184 Uiso 1 1 calc R . .
C6 C 0.6803(13) 0.3679(12) 0.2641(8) 0.110(6) Uani 1 1 d U . .
H6C H 0.6199 0.3680 0.2648 0.132 Uiso 1 1 calc R . .
H6D H 0.7177 0.4073 0.2933 0.132 Uiso 1 1 calc R . .
N3 N 0.8996(7) -0.2149(6) 0.2338(4) 0.060(3) Uani 1 1 d U . .
H3 H 0.8788 -0.1652 0.2261 0.072 Uiso 1 1 d R . .
N4 N 0.9142(8) -0.3464(7) 0.2722(5) 0.071(3) Uani 1 1 d U . .
C7 C 0.8111(9) -0.2684(9) 0.2405(6) 0.077(4) Uani 1 1 d U . .
H7A H 0.7722 -0.2885 0.2084 0.092 Uiso 1 1 calc R . .
H7B H 0.7853 -0.2353 0.2628 0.092 Uiso 1 1 calc R . .
C8 C 0.8254(12) -0.3478(11) 0.2643(7) 0.109(6) Uani 1 1 d U . .
H8A H 0.8034 -0.3489 0.2963 0.130 Uiso 1 1 calc R . .
H8B H 0.7901 -0.4018 0.2424 0.130 Uiso 1 1 calc R . .
C9 C 0.9615(15) -0.1845(14) 0.2782(9) 0.148(8) Uani 1 1 d U . .
H9A H 0.9447 -0.1432 0.3006 0.177 Uiso 1 1 calc R . .
H9B H 1.0201 -0.1550 0.2704 0.177 Uiso 1 1 calc R . .
C10 C 0.9622(16) -0.2648(15) 0.3036(10) 0.156(9) Uani 1 1 d U . .
H10G H 1.0233 -0.2625 0.3128 0.187 Uiso 1 1 calc R . .
H10H H 0.9364 -0.2621 0.3344 0.187 Uiso 1 1 calc R . .
C11 C 0.9284(14) -0.2732(12) 0.1972(8) 0.122(6) Uani 1 1 d U . .
H11E H 0.8822 -0.2995 0.1684 0.146 Uiso 1 1 calc R . .
H11F H 0.9818 -0.2397 0.1853 0.146 Uiso 1 1 calc R . .
C12 C 0.9459(11) -0.3431(10) 0.2247(6) 0.089(5) Uani 1 1 d U . .
H12A H 0.9178 -0.3997 0.2036 0.107 Uiso 1 1 calc R . .
H12B H 1.0093 -0.3329 0.2301 0.107 Uiso 1 1 calc R . .
N5 N 0.6239(9) 0.0446(8) 0.5234(6) 0.096(4) Uani 1 1 d U . .
C13 C 0.6128(10) 0.0436(10) 0.4744(7) 0.087(4) Uani 1 1 d U . .
H13 H 0.6153 0.0960 0.4627 0.104 Uiso 1 1 calc R . .
C14 C 0.5980(9) -0.0286(9) 0.4398(6) 0.077(4) Uani 1 1 d U . .
H14 H 0.5902 -0.0256 0.4055 0.093 Uiso 1 1 calc R . .
C15 C 0.5949(9) -0.1050(9) 0.4565(6) 0.080(4) Uani 1 1 d U . .
H15 H 0.5852 -0.1554 0.4336 0.096 Uiso 1 1 calc R . .
C16 C 0.6062(9) -0.1086(9) 0.5076(6) 0.078(4) Uani 1 1 d U . .
H16 H 0.6046 -0.1603 0.5200 0.094 Uiso 1 1 calc R . .
C17 C 0.6198(9) -0.0322(9) 0.5387(6) 0.081(4) Uani 1 1 d U . .
H17 H 0.6268 -0.0335 0.5732 0.098 Uiso 1 1 calc R . .
N6 N 1.1713(10) 0.1085(10) 0.1136(6) 0.113(5) Uani 1 1 d U . .
C18 C 1.1850(10) 0.0634(9) 0.0728(6) 0.078(4) Uani 1 1 d U . .
H18 H 1.2099 0.0194 0.0768 0.094 Uiso 1 1 calc R . .
C19 C 1.1647(14) 0.0787(13) 0.0274(9) 0.129(7) Uani 1 1 d U . .
H19 H 1.1769 0.0468 -0.0001 0.155 Uiso 1 1 calc R . .
C20 C 1.1240(12) 0.1440(11) 0.0195(8) 0.106(5) Uani 1 1 d U . .
H20 H 1.1087 0.1546 -0.0128 0.127 Uiso 1 1 calc R . .
C21 C 1.1083(13) 0.1895(13) 0.0598(8) 0.118(6) Uani 1 1 d U . .
H21 H 1.0850 0.2349 0.0564 0.141 Uiso 1 1 calc R . .
C22 C 1.1275(10) 0.1676(10) 0.1059(7) 0.086(4) Uani 1 1 d U . .
H22 H 1.1102 0.1941 0.1334 0.103 Uiso 1 1 calc R . .
N7 N 1.3153(10) 0.4111(9) 0.4118(6) 0.109(5) Uani 1 1 d U . .
C23 C 1.2391(10) 0.3484(9) 0.3863(6) 0.081(4) Uani 1 1 d U . .
H23 H 1.1924 0.3662 0.3733 0.097 Uiso 1 1 calc R . .
C24 C 1.2298(10) 0.2627(9) 0.3794(6) 0.077(4) Uani 1 1 d U . .
H24 H 1.1781 0.2221 0.3611 0.093 Uiso 1 1 calc R . .
C25 C 1.2959(10) 0.2361(9) 0.3991(6) 0.078(4) Uani 1 1 d U . .
H25 H 1.2889 0.1765 0.3951 0.093 Uiso 1 1 calc R . .
C26 C 1.3696(10) 0.2920(9) 0.4237(6) 0.081(4) Uani 1 1 d U . .
H26 H 1.4158 0.2726 0.4356 0.097 Uiso 1 1 calc R . .
C27 C 1.3789(12) 0.3767(11) 0.4320(7) 0.098(5) Uani 1 1 d U . .
H27 H 1.4301 0.4148 0.4520 0.117 Uiso 1 1 calc R . .
N8 N 0.7730(11) 0.4750(8) 0.0141(7) 0.078(6) Uani 0.50 1 d PGU . .
C28 C 0.7749(12) 0.5477(11) -0.0092(5) 0.088(9) Uani 0.50 1 d PGU . .
H28 H 0.7512 0.5402 -0.0430 0.105 Uiso 0.50 1 calc PR . .
C29 C 0.8121(12) 0.6317(9) 0.0181(7) 0.064(7) Uani 0.50 1 d PGU . .
H29 H 0.8134 0.6804 0.0025 0.077 Uiso 0.50 1 calc PR . .
C30 C 0.8475(12) 0.6430(9) 0.0686(7) 0.091(9) Uani 0.50 1 d PGU . .
H30 H 0.8724 0.6992 0.0868 0.110 Uiso 0.50 1 calc PR . .
C31 C 0.8456(13) 0.5702(13) 0.0918(6) 0.094(10) Uani 0.50 1 d PGU . .
H31 H 0.8693 0.5777 0.1257 0.112 Uiso 0.50 1 calc PR . .
C32 C 0.8084(13) 0.4862(10) 0.0646(7) 0.094(10) Uani 0.50 1 d PGU . .
H32 H 0.8072 0.4375 0.0801 0.113 Uiso 0.50 1 calc PR . .

loop_
_atom_site_aniso_label
_atom_site_aniso_U_11
_atom_site_aniso_U_22
_atom_site_aniso_U_33
_atom_site_aniso_U_23
_atom_site_aniso_U_13
_atom_site_aniso_U_12
U 0.0395(2) 0.03584(19) 0.0426(2) 0.00765(14) 0.00568(15) 0.01525(15)
O1 0.038(4) 0.029(3) 0.057(5) 0.006(3) 0.013(3) 0.011(3)
O2 0.051(5) 0.048(4) 0.046(5) 0.005(3) 0.001(4) 0.025(3)
O1A 0.066(5) 0.053(4) 0.033(4) 0.015(3) 0.018(4) 0.027(4)
O2A 0.047(4) 0.045(4) 0.045(5) 0.001(3) -0.005(3) 0.021(3)
O3A 0.043(4) 0.061(4) 0.045(5) -0.005(3) 0.004(3) 0.029(4)
O4A 0.048(4) 0.049(4) 0.046(5) 0.012(3) 0.003(3) 0.021(3)
O5A 0.048(5) 0.060(4) 0.061(6) 0.026(4) 0.013(4) 0.025(4)
O6A 0.045(5) 0.067(5) 0.056(5) 0.006(4) 0.016(4) 0.025(4)
C1A 0.035(6) 0.044(6) 0.052(8) 0.001(5) 0.013(5) 0.009(5)
C2A 0.053(7) 0.043(6) 0.041(7) 0.009(5) 0.005(5) 0.022(5)
C3A 0.033(6) 0.049(6) 0.072(9) 0.017(6) 0.015(6) 0.014(5)
C4A 0.037(6) 0.054(7) 0.081(10) 0.008(6) 0.021(6) 0.012(5)
C5A 0.052(7) 0.060(7) 0.051(8) 0.015(6) 0.021(6) 0.026(6)
C6A 0.051(7) 0.048(6) 0.071(9) 0.019(6) 0.022(6) 0.020(5)
C7A 0.063(8) 0.049(7) 0.071(10) 0.016(6) 0.008(7) 0.018(6)
C8A 0.088(6) 0.077(5) 0.087(6) 0.015(4) 0.023(4) 0.028(4)
C9A 0.095(6) 0.085(6) 0.089(6) 0.022(4) 0.013(4) 0.027(4)
C10A 0.074(6) 0.080(5) 0.081(6) 0.011(4) 0.017(4) 0.019(4)
C11A 0.050(7) 0.051(6) 0.045(8) 0.005(5) 0.005(5) 0.008(5)
C12A 0.025(5) 0.049(6) 0.059(8) 0.007(5) 0.007(5) 0.015(4)
C13A 0.041(6) 0.040(6) 0.053(8) 0.007(5) 0.007(5) 0.017(5)
C14A 0.036(6) 0.047(6) 0.043(7) 0.003(5) -0.008(5) 0.019(5)
C15A 0.049(6) 0.042(6) 0.041(7) 0.002(5) 0.010(5) 0.011(5)
C16A 0.052(7) 0.048(6) 0.044(7) 0.002(5) 0.009(5) 0.017(5)
C17A 0.040(6) 0.048(6) 0.057(8) -0.006(5) 0.002(5) 0.018(5)
C18A 0.058(7) 0.040(6) 0.057(8) -0.001(5) 0.006(6) 0.006(5)
C19A 0.082(9) 0.045(7) 0.082(11) 0.010(6) 0.021(8) 0.022(6)
C20A 0.083(6) 0.075(5) 0.079(6) 0.012(4) 0.002(4) 0.027(4)
C21A 0.079(6) 0.073(5) 0.082(6) 0.011(4) 0.018(4) 0.021(4)
C22A 0.028(5) 0.056(6) 0.045(7) -0.003(5) 0.002(5) 0.013(5)
C23A 0.025(5) 0.044(6) 0.052(7) 0.007(5) 0.005(5) 0.009(4)
C24A 0.048(7) 0.049(6) 0.051(8) 0.014(5) 0.014(5) 0.021(5)
C25A 0.045(6) 0.053(6) 0.046(7) 0.011(5) 0.011(5) 0.020(5)
C26A 0.051(7) 0.066(7) 0.045(7) 0.013(5) 0.015(5) 0.033(6)
C27A 0.035(6) 0.046(6) 0.038(7) 0.003(4) 0.008(5) 0.009(4)
C28A 0.043(6) 0.058(6) 0.035(7) 0.005(5) 0.000(5) 0.020(5)
C29A 0.044(7) 0.058(7) 0.057(8) 0.002(5) 0.005(6) 0.027(5)
C30A 0.056(8) 0.078(8) 0.070(10) -0.019(7) 0.008(7) 0.028(7)
C31A 0.085(10) 0.043(6) 0.089(11) -0.002(6) 0.012(8) 0.034(7)
C32A 0.047(7) 0.098(10) 0.058(9) -0.006(7) 0.007(6) 0.008(7)
C33A 0.034(6) 0.047(6) 0.052(7) 0.010(5) 0.004(5) 0.013(5)
C34A 0.037(6) 0.042(6) 0.064(9) 0.002(5) 0.004(5) 0.015(5)
C35A 0.036(6) 0.041(6) 0.040(7) 0.002(5) 0.002(5) 0.001(4)
C36A 0.036(6) 0.050(6) 0.038(7) -0.002(5) 0.003(5) 0.007(5)
C37A 0.036(6) 0.058(7) 0.057(8) 0.009(5) -0.003(5) 0.017(5)
C38A 0.037(6) 0.058(6) 0.054(8) 0.009(5) 0.009(5) 0.022(5)
C39A 0.043(6) 0.045(6) 0.040(7) 0.000(5) 0.002(5) 0.009(5)
C40A 0.048(7) 0.062(7) 0.057(8) 0.017(6) 0.008(6) 0.031(6)
C41A 0.064(9) 0.067(8) 0.098(12) 0.001(7) 0.007(8) 0.020(7)
C42A 0.058(8) 0.070(8) 0.072(10) 0.030(7) 0.018(7) 0.032(6)
C43A 0.064(9) 0.076(8) 0.113(13) 0.044(8) 0.043(8) 0.045(7)
C44A 0.037(6) 0.054(6) 0.039(7) 0.013(5) 0.000(5) 0.014(5)
C45A 0.043(6) 0.047(6) 0.034(6) 0.008(5) 0.003(5) 0.013(5)
C46A 0.049(7) 0.044(6) 0.056(8) 0.011(5) 0.002(6) 0.020(5)
C47A 0.043(6) 0.058(7) 0.054(8) 0.015(5) 0.014(5) 0.024(5)
C48A 0.068(8) 0.059(7) 0.038(7) 0.010(5) 0.012(6) 0.018(6)
C49A 0.050(7) 0.051(6) 0.054(8) 0.007(5) 0.003(6) 0.012(5)
C50A 0.041(6) 0.050(6) 0.032(6) -0.003(5) -0.007(5) 0.013(5)
C51A 0.052(7) 0.058(7) 0.057(8) 0.007(6) 0.008(6) 0.027(6)
C52A 0.109(7) 0.113(7) 0.109(7) 0.026(5) 0.014(5) 0.042(5)
C53A 0.105(6) 0.090(6) 0.096(7) 0.021(5) 0.004(5) 0.030(5)
C54A 0.089(6) 0.087(6) 0.084(6) 0.019(4) 0.006(4) 0.031(4)
C55A 0.056(7) 0.051(6) 0.047(8) 0.005(5) 0.001(6) 0.012(5)
C56A 0.040(6) 0.061(7) 0.056(8) 0.014(5) 0.009(5) 0.026(5)
O1B 0.043(4) 0.032(4) 0.048(5) 0.009(3) -0.001(3) 0.005(3)
O2B 0.035(4) 0.029(4) 0.070(6) 0.006(3) 0.007(4) 0.006(3)
O3B 0.048(5) 0.062(5) 0.055(5) 0.017(4) 0.004(4) 0.027(4)
O4B 0.065(6) 0.067(5) 0.085(7) 0.019(5) 0.015(5) 0.026(5)
O5B 0.063(5) 0.063(5) 0.049(5) -0.002(4) 0.008(4) 0.018(4)
O6B 0.060(5) 0.066(5) 0.060(6) 0.016(4) 0.012(4) 0.018(4)
C1B 0.059(7) 0.059(7) 0.038(7) 0.010(5) -0.009(6) 0.028(6)
C2B 0.045(6) 0.035(5) 0.040(7) 0.009(4) -0.008(5) 0.008(5)
C3B 0.043(6) 0.053(6) 0.044(7) 0.002(5) -0.008(5) 0.022(5)
C4B 0.060(7) 0.041(6) 0.058(8) 0.010(5) -0.003(6) 0.012(5)
C5B 0.083(9) 0.038(6) 0.049(8) -0.006(5) 0.003(7) 0.019(6)
C6B 0.076(9) 0.045(7) 0.057(9) -0.001(5) 0.009(7) 0.016(6)
C7B 0.078(5) 0.062(5) 0.065(5) 0.009(4) 0.008(4) 0.018(4)
C8B 0.112(7) 0.108(7) 0.113(7) 0.016(5) 0.011(5) 0.033(5)
C9B 0.132(8) 0.125(8) 0.128(8) 0.011(5) 0.026(5) 0.037(5)
C10B 0.098(6) 0.087(6) 0.097(7) 0.016(4) 0.009(5) 0.033(4)
C11B 0.033(6) 0.049(6) 0.086(10) 0.025(6) 0.011(6) 0.010(5)
C12B 0.049(7) 0.037(5) 0.062(8) 0.015(5) 0.020(6) 0.020(5)
C13B 0.034(6) 0.030(5) 0.053(7) 0.002(4) 0.014(5) 0.007(4)
C14B 0.061(7) 0.052(6) 0.052(8) 0.024(5) 0.017(6) 0.026(6)
C15B 0.067(8) 0.048(7) 0.050(8) 0.015(5) 0.015(6) 0.016(6)
C16B 0.060(7) 0.039(6) 0.060(8) 0.010(5) 0.025(6) 0.019(5)
C17B 0.057(7) 0.038(6) 0.049(8) 0.007(5) 0.000(6) 0.014(5)
C18B 0.062(8) 0.044(6) 0.067(9) 0.015(6) 0.018(6) 0.007(6)
C19B 0.095(10) 0.047(7) 0.087(11) 0.024(7) 0.044(9) 0.024(7)
C20B 0.130(14) 0.075(9) 0.073(12) 0.021(8) 0.044(10) 0.023(9)
C21B 0.073(10) 0.052(8) 0.137(15) 0.047(8) 0.020(9) 0.003(7)
C22B 0.055(7) 0.047(6) 0.044(7) 0.001(5) 0.002(5) 0.019(5)
C23B 0.051(7) 0.046(6) 0.060(8) 0.004(5) 0.009(6) 0.026(5)
C24B 0.061(8) 0.062(7) 0.042(7) 0.005(5) -0.004(6) 0.030(6)
C25B 0.055(7) 0.064(7) 0.050(8) 0.003(6) 0.001(6) 0.028(6)
C26B 0.065(9) 0.060(7) 0.058(9) -0.007(6) -0.007(7) 0.022(6)
C27B 0.087(10) 0.057(7) 0.041(8) 0.009(5) 0.004(6) 0.036(7)
C28B 0.066(8) 0.054(7) 0.061(9) 0.017(6) 0.009(6) 0.033(6)
C29B 0.082(10) 0.055(7) 0.076(10) 0.025(6) 0.009(8) 0.031(7)
C30B 0.094(6) 0.082(6) 0.088(6) 0.013(4) 0.014(4) 0.036(4)
C31B 0.084(6) 0.074(5) 0.072(6) 0.025(4) 0.008(4) 0.017(4)
C32B 0.080(10) 0.084(9) 0.046(9) 0.003(7) 0.002(7) 0.031(7)
C33B 0.048(7) 0.052(7) 0.072(10) 0.006(6) -0.003(6) 0.017(5)
C34B 0.046(7) 0.052(7) 0.052(8) 0.002(5) -0.004(6) 0.003(5)
C35B 0.036(6) 0.069(8) 0.055(9) 0.014(6) -0.002(6) 0.013(6)
C36B 0.044(7) 0.051(7) 0.068(9) 0.010(6) 0.010(6) 0.009(5)
C37B 0.055(8) 0.073(8) 0.059(9) 0.012(6) 0.013(6) 0.029(6)
C38B 0.053(8) 0.060(7) 0.069(10) 0.007(6) 0.008(7) 0.008(6)
C39B 0.076(9) 0.046(6) 0.062(9) 0.017(6) 0.006(7) 0.029(6)
C40B 0.068(9) 0.070(8) 0.085(11) 0.026(7) 0.011(7) 0.043(7)
C41B 0.106(7) 0.102(6) 0.101(7) 0.017(5) 0.011(5) 0.040(5)
C42B 0.079(6) 0.075(5) 0.075(6) 0.017(4) 0.014(4) 0.029(4)
C43B 0.088(6) 0.091(6) 0.094(6) 0.018(4) 0.019(4) 0.032(4)
C44B 0.032(6) 0.073(8) 0.083(10) 0.023(7) 0.016(6) 0.021(6)
C45B 0.046(7) 0.046(6) 0.067(9) 0.014(5) 0.021(6) 0.018(5)
C46B 0.066(8) 0.040(6) 0.047(8) 0.005(5) 0.016(6) 0.009(5)
C47B 0.069(8) 0.060(7) 0.030(7) 0.004(5) 0.011(6) 0.027(6)
C48B 0.070(9) 0.061(7) 0.050(8) 0.019(6) 0.025(6) 0.028(6)
C49B 0.062(9) 0.064(8) 0.089(12) 0.028(8) 0.021(8) 0.020(7)
C50B 0.051(8) 0.072(8) 0.081(11) 0.030(7) 0.024(7) 0.030(7)
C51B 0.065(8) 0.047(7) 0.096(12) 0.009(6) 0.035(8) 0.013(6)
C52B 0.168(10) 0.167(10) 0.168(10) 0.025(3) 0.025(3) 0.058(4)
C53B 0.139(8) 0.138(8) 0.141(8) 0.017(3) 0.024(3) 0.045(4)
C54B 0.119(7) 0.119(7) 0.119(7) 0.017(3) 0.022(3) 0.038(3)
C55B 0.055(8) 0.078(8) 0.045(8) 0.007(6) 0.011(6) 0.020(6)
C56B 0.067(8) 0.053(7) 0.047(8) 0.018(5) 0.007(6) 0.028(6)
N1 0.097(5) 0.089(4) 0.102(5) 0.019(3) 0.010(3) 0.035(3)
N2 0.062(7) 0.046(6) 0.107(11) 0.010(6) -0.005(7) 0.014(5)
C1 0.030(6) 0.078(8) 0.088(11) 0.002(7) 0.008(6) 0.020(6)
C2 0.059(9) 0.059(9) 0.123(15) 0.005(8) 0.005(9) -0.002(7)
C3 0.115(7) 0.115(6) 0.117(7) 0.010(3) 0.019(3) 0.038(3)
C4 0.090(5) 0.092(5) 0.091(5) 0.013(3) 0.011(3) 0.031(3)
C5 0.152(9) 0.155(9) 0.153(9) 0.029(3) 0.022(3) 0.048(4)
C6 0.108(6) 0.112(6) 0.110(6) 0.014(3) 0.017(3) 0.036(3)
N3 0.061(4) 0.056(3) 0.062(4) 0.007(3) 0.005(3) 0.020(3)
N4 0.073(4) 0.071(4) 0.074(4) 0.012(3) 0.009(3) 0.029(3)
C7 0.077(5) 0.076(5) 0.080(5) 0.016(3) 0.008(3) 0.027(3)
C8 0.108(6) 0.108(6) 0.111(6) 0.020(3) 0.017(3) 0.035(3)
C9 0.148(8) 0.146(8) 0.150(9) 0.022(3) 0.018(3) 0.051(4)
C10 0.157(9) 0.155(9) 0.156(9) 0.025(3) 0.021(3) 0.052(4)
C11 0.124(7) 0.122(7) 0.122(7) 0.020(3) 0.021(3) 0.042(4)
C12 0.091(5) 0.088(5) 0.091(5) 0.014(3) 0.015(3) 0.033(3)
N5 0.098(5) 0.097(5) 0.095(5) 0.017(3) 0.012(3) 0.031(3)
C13 0.087(5) 0.087(5) 0.085(5) 0.014(3) 0.013(3) 0.028(3)
C14 0.079(5) 0.076(5) 0.077(5) 0.015(3) 0.012(3) 0.024(3)
C15 0.081(5) 0.078(5) 0.079(5) 0.010(3) 0.014(3) 0.025(3)
C16 0.078(5) 0.078(5) 0.080(5) 0.015(3) 0.010(3) 0.025(3)
C17 0.079(5) 0.083(5) 0.080(5) 0.017(3) 0.010(3) 0.024(3)
N6 0.113(5) 0.112(5) 0.114(5) 0.018(3) 0.019(3) 0.035(3)
C18 0.078(5) 0.079(5) 0.078(5) 0.013(3) 0.013(3) 0.025(3)
C19 0.130(7) 0.130(7) 0.129(7) 0.020(3) 0.019(3) 0.044(4)
C20 0.108(6) 0.106(6) 0.105(6) 0.015(3) 0.014(3) 0.039(3)
C21 0.119(7) 0.119(7) 0.116(7) 0.017(3) 0.017(3) 0.042(3)
C22 0.085(5) 0.088(5) 0.085(5) 0.013(3) 0.014(3) 0.030(3)
N7 0.108(5) 0.108(5) 0.109(5) 0.016(3) 0.018(3) 0.034(3)
C23 0.080(5) 0.080(5) 0.083(5) 0.012(3) 0.008(3) 0.028(3)
C24 0.077(5) 0.077(5) 0.075(5) 0.012(3) 0.009(3) 0.024(3)
C25 0.078(5) 0.077(5) 0.080(5) 0.011(3) 0.013(3) 0.027(3)
C26 0.079(5) 0.080(5) 0.085(5) 0.011(3) 0.009(3) 0.029(3)
C27 0.096(6) 0.097(6) 0.099(6) 0.015(3) 0.014(3) 0.030(3)
N8 0.076(7) 0.078(7) 0.078(7) 0.007(3) 0.017(3) 0.024(3)
C28 0.086(9) 0.090(9) 0.087(9) 0.012(3) 0.015(3) 0.029(4)
C29 0.064(7) 0.065(7) 0.065(7) 0.011(3) 0.014(3) 0.020(4)
C30 0.091(10) 0.091(10) 0.092(10) 0.013(3) 0.014(3) 0.029(4)
C31 0.092(10) 0.095(10) 0.093(10) 0.013(3) 0.013(3) 0.031(4)
C32 0.093(10) 0.094(10) 0.096(10) 0.016(3) 0.014(3) 0.032(4)

loop_
_atom_type_symbol
_atom_type_description
_atom_type_scat_dispersion_real
_atom_type_scat_dispersion_imag
_atom_type_scat_source
C C 0.0033 0.0016 'International Tables Vol C Tables 4.2.6.8 and 6.1.1.4'
H H 0.0000 0.0000 'International Tables Vol C Tables 4.2.6.8 and 6.1.1.4'
N N 0.0061 0.0033 'International Tables Vol C Tables 4.2.6.8 and 6.1.1.4'
O O 0.0106 0.0060 'International Tables Vol C Tables 4.2.6.8 and 6.1.1.4'
U U -9.6767 9.6646 'International Tables Vol C Tables 4.2.6.8 and 6.1.1.4'

loop_
_geom_angle_atom_site_label_1
_geom_angle_atom_site_label_2
_geom_angle_atom_site_label_3
_geom_angle
_geom_angle_site_symmetry_1
_geom_angle_site_symmetry_3
_geom_angle_publ_flag
O2 U O1 179.3(4) . . ?
O2 U O1A 90.7(3) . . ?
O1 U O1A 89.9(3) . . ?
O2 U O2B 90.1(2) . . ?
O1 U O2B 89.3(2) . . ?
O1A U O2B 174.00(19) . . ?
O2 U O1B 90.0(2) . . ?
O1 U O1B 90.4(2) . . ?
O1A U O1B 96.98(19) . . ?
O2B U O1B 89.0(2) . . ?
O2 U O2A 90.3(3) . . ?
O1 U O2A 89.3(3) . . ?
O1A U O2A 89.8(3) . . ?
O2B U O2A 84.24(19) . . ?
O1B U O2A 173.21(19) . . ?
C2A O1A U 135.3(6) . . ?
C13A O2A U 124.4(6) . . ?
C56A O6A C55A 112.0(8) . . ?
C6A C1A C2A 120.2(10) . . ?
C6A C1A C56A 120.7(11) . . ?
C2A C1A C56A 119.0(9) . . ?
O1A C2A C3A 120.8(9) . . ?
O1A C2A C1A 119.0(9) . . ?
C3A C2A C1A 120.2(9) . . ?
C2A C3A C4A 116.7(11) . . ?
C2A C3A C11A 123.0(9) . . ?
C4A C3A C11A 119.8(11) . . ?
C5A C4A C3A 124.2(12) . . ?
C6A C5A C4A 117.5(10) . . ?
C6A C5A C7A 122.6(11) . . ?
C4A C5A C7A 119.9(11) . . ?
C5A C6A C1A 121.2(11) . . ?
C8A C7A C10A 112.0(11) . . ?
C8A C7A C9A 108.5(11) . . ?
C10A C7A C9A 106.0(12) . . ?
C8A C7A C5A 109.9(11) . . ?
C10A C7A C5A 109.1(10) . . ?
C9A C7A C5A 111.3(10) . . ?
C3A C11A C12A 112.9(9) . . ?
C13A C12A C17A 119.8(10) . . ?
C13A C12A C11A 122.4(9) . . ?
C17A C12A C11A 117.7(9) . . ?
C12A C13A O2A 121.3(10) . . ?
C12A C13A C14A 120.5(9) . . ?
O2A C13A C14A 118.2(9) . . ?
C15A C14A C13A 116.0(9) . . ?
C15A C14A C22A 123.1(10) . . ?
C13A C14A C22A 120.7(8) . . ?
C16A C15A C14A 125.9(10) . . ?
C17A C16A C15A 113.5(9) . . ?
C17A C16A C18A 125.2(10) . . ?
C15A C16A C18A 120.9(10) . . ?
C16A C17A C12A 124.0(10) . . ?
C20A C18A C16A 109.9(10) . . ?
C20A C18A C21A 111.4(11) . . ?
C16A C18A C21A 111.4(10) . . ?
C20A C18A C19A 107.9(11) . . ?
C16A C18A C19A 110.8(9) . . ?
C21A C18A C19A 105.3(10) . . ?
C14A C22A C23A 118.5(8) . . ?
C24A C23A C28A 117.3(9) . . ?
C24A C23A C22A 123.1(9) . . ?
C28A C23A C22A 119.5(9) . . ?
C23A C24A O3A 125.7(9) . . ?
C23A C24A C25A 121.6(10) . . ?
O3A C24A C25A 112.7(9) . . ?
C26A C25A C24A 118.9(10) . . ?
C26A C25A C33A 119.1(10) . . ?
C24A C25A C33A 121.8(10) . . ?
C25A C26A C27A 121.2(10) . . ?
C28A C27A C26A 116.1(9) . . ?
C28A C27A C29A 124.5(9) . . ?
C26A C27A C29A 119.2(9) . . ?
C27A C28A C23A 124.9(10) . . ?
C31A C29A C27A 111.3(10) . . ?
C31A C29A C30A 108.4(10) . . ?
C27A C29A C30A 111.5(9) . . ?
C31A C29A C32A 110.1(10) . . ?
C27A C29A C32A 108.8(9) . . ?
C30A C29A C32A 106.6(10) . . ?
C34A C33A C25A 114.4(9) . . ?
C35A C34A C39A 117.6(11) . . ?
C35A C34A C33A 123.9(10) . . ?
C39A C34A C33A 118.3(10) . . ?
C34A C35A C36A 122.8(10) . . ?
C34A C35A O4A 119.8(10) . . ?
C36A C35A O4A 117.1(9) . . ?
C35A C36A C37A 118.2(10) . . ?
C35A C36A C44A 123.3(10) . . ?
C37A C36A C44A 118.4(10) . . ?
C36A C37A C38A 122.6(11) . . ?
C37A C38A C39A 115.6(10) . . ?
C37A C38A C40A 123.1(10) . . ?
C39A C38A C40A 121.3(10) . . ?
C34A C39A C38A 123.0(10) . . ?
C43A C40A C42A 108.4(10) . . ?
C43A C40A C38A 107.5(9) . . ?
C42A C40A C38A 112.6(10) . . ?
C43A C40A C41A 109.9(11) . . ?
C42A C40A C41A 107.2(10) . . ?
C38A C40A C41A 111.1(10) . . ?
C36A C44A C45A 116.2(9) . . ?
C50A C45A C46A 118.8(10) . . ?
C50A C45A C44A 121.7(10) . . ?
C46A C45A C44A 119.4(9) . . ?
O5A C46A C45A 115.5(10) . . ?
O5A C46A C47A 123.4(10) . . ?
C45A C46A C47A 121.1(10) . . ?
C48A C47A C46A 117.1(10) . . ?
C48A C47A C55A 120.7(11) . . ?
C46A C47A C55A 122.2(10) . . ?
C49A C48A C47A 122.0(11) . . ?
C50A C49A C48A 118.9(11) . . ?
C50A C49A C51A 122.3(11) . . ?
C48A C49A C51A 118.8(10) . . ?
C45A C50A C49A 121.8(10) . . ?
C52A C51A C54A 109.1(12) . . ?
C52A C51A C49A 115.0(11) . . ?
C54A C51A C49A 112.2(10) . . ?
C52A C51A C53A 104.3(11) . . ?
C54A C51A C53A 106.5(11) . . ?
C49A C51A C53A 109.0(10) . . ?
O6A C55A C47A 109.1(9) . . ?
O6A C56A C1A 110.5(9) . . ?
C2B O1B U 133.4(6) . . ?
C13B O2B U 132.3(6) . . ?
C56B O6B C55B 110.9(9) . . ?
C6B C1B C2B 118.3(11) . . ?
C6B C1B C56B 121.3(11) . . ?
C2B C1B C56B 120.3(10) . . ?
O1B C2B C3B 120.7(10) . . ?
O1B C2B C1B 120.4(10) . . ?
C3B C2B C1B 118.9(9) . . ?
C2B C3B C4B 121.1(11) . . ?
C2B C3B C11B 121.5(9) . . ?
C4B C3B C11B 117.2(11) . . ?
C5B C4B C3B 120.8(12) . . ?
C4B C5B C6B 118.2(10) . . ?
C4B C5B C7B 120.1(12) . . ?
C6B C5B C7B 121.7(11) . . ?
C5B C6B C1B 122.7(12) . . ?
C10B C7B C9B 120.8(14) . . ?
C10B C7B C5B 109.9(12) . . ?
C9B C7B C5B 111.6(12) . . ?
C10B C7B C8B 103.8(13) . . ?
C9B C7B C8B 100.0(13) . . ?
C5B C7B C8B 109.4(11) . . ?
C12B C11B C3B 112.8(9) . . ?
C17B C12B C13B 117.5(10) . . ?
C17B C12B C11B 120.0(10) . . ?
C13B C12B C11B 122.4(9) . . ?
O2B C13B C14B 120.9(9) . . ?
O2B C13B C12B 117.7(9) . . ?
C14B C13B C12B 121.4(9) . . ?
C13B C14B C15B 117.5(11) . . ?
C13B C14B C22B 120.9(9) . . ?
C15B C14B C22B 121.3(10) . . ?
C16B C15B C14B 123.0(11) . . ?
C15B C16B C17B 117.5(9) . . ?
C15B C16B C18B 120.0(11) . . ?
C17B C16B C18B 122.4(11) . . ?
C12B C17B C16B 122.9(10) . . ?
C19B C18B C21B 109.0(11) . . ?
C19B C18B C16B 109.2(10) . . ?
C21B C18B C16B 109.6(10) . . ?
C19B C18B C20B 111.2(11) . . ?
C21B C18B C20B 106.6(12) . . ?
C16B C18B C20B 111.2(10) . . ?
C23B C22B C14B 120.3(9) . . ?
C24B C23B C28B 115.0(10) . . ?
C24B C23B C22B 124.3(10) . . ?
C28B C23B C22B 120.6(10) . . ?
C23B C24B O3B 123.4(10) . . ?
C23B C24B C25B 123.1(11) . . ?
O3B C24B C25B 113.4(11) . . ?
C26B C25B C24B 119.2(12) . . ?
C26B C25B C33B 118.1(11) . . ?
C24B C25B C33B 122.6(11) . . ?
C25B C26B C27B 121.3(12) . . ?
C28B C27B C26B 116.4(11) . . ?
C28B C27B C29B 122.7(12) . . ?
C26B C27B C29B 120.8(11) . . ?
C27B C28B C23B 124.8(12) . . ?
C32B C29B C30B 108.1(11) . . ?
C32B C29B C27B 109.6(10) . . ?
C30B C29B C27B 109.9(12) . . ?
C32B C29B C31B 112.0(12) . . ?
C30B C29B C31B 106.8(10) . . ?
C27B C29B C31B 110.3(11) . . ?
C25B C33B C34B 115.9(9) . . ?
C35B C34B C39B 119.1(12) . . ?
C35B C34B C33B 121.5(11) . . ?
C39B C34B C33B 119.3(11) . . ?
C34B C35B O4B 121.6(12) . . ?
C34B C35B C36B 120.8(12) . . ?
O4B C35B C36B 117.4(11) . . ?
C35B C36B C37B 118.8(12) . . ?
C35B C36B C44B 121.4(11) . . ?
C37B C36B C44B 119.7(12) . . ?
C38B C37B C36B 122.6(12) . . ?
C37B C38B C39B 117.1(12) . . ?
C37B C38B C40B 122.1(13) . . ?
C39B C38B C40B 120.7(12) . . ?
C38B C39B C34B 121.4(12) . . ?
C38B C40B C42B 114.2(12) . . ?
C38B C40B C41B 109.7(12) . . ?
C42B C40B C41B 108.4(12) . . ?
C38B C40B C43B 106.9(11) . . ?
C42B C40B C43B 105.9(12) . . ?
C41B C40B C43B 111.7(13) . . ?
C45B C44B C36B 113.2(10) . . ?
C50B C45B C46B 118.2(12) . . ?
C50B C45B C44B 123.0(11) . . ?
C46B C45B C44B 118.9(10) . . ?
O5B C46B C47B 123.7(11) . . ?
O5B C46B C45B 117.2(10) . . ?
C47B C46B C45B 119.0(11) . . ?
C48B C47B C46B 120.0(12) . . ?
C48B C47B C55B 119.3(11) . . ?
C46B C47B C55B 120.7(10) . . ?
C47B C48B C49B 121.1(13) . . ?
C50B C49B C48B 117.1(13) . . ?
C50B C49B C51B 124.1(13) . . ?
C48B C49B C51B 118.8(13) . . ?
C45B C50B C49B 124.5(13) . . ?
C53B C51B C54B 112.9(16) . . ?
C53B C51B C49B 113.0(13) . . ?
C54B C51B C49B 110.2(12) . . ?
C53B C51B C52B 105.0(14) . . ?
C54B C51B C52B 104.8(14) . . ?
C49B C51B C52B 110.6(14) . . ?
O6B C55B C47B 110.2(10) . . ?
O6B C56B C1B 112.3(9) . . ?
C3 N1 C5 110.7(16) . . ?
C3 N1 C1 112.8(14) . . ?
C5 N1 C1 106.8(14) . . ?
C6 N2 C4 104.7(13) . . ?
C6 N2 C2 111.4(13) . . ?
C4 N2 C2 110.8(12) . . ?
N1 C1 C2 105.4(10) . . ?
N2 C2 C1 110.9(10) . . ?
N1 C3 C4 106.4(15) . . ?
N2 C4 C3 110.9(13) . . ?
C6 C5 N1 109.8(18) . . ?
N2 C6 C5 110.8(17) . . ?
C9 N3 C7 115.0(14) . . ?
C9 N3 C11 110.8(14) . . ?
C7 N3 C11 104.4(11) . . ?
C8 N4 C10 105.4(14) . . ?
C8 N4 C12 107.6(13) . . ?
C10 N4 C12 107.4(14) . . ?
N3 C7 C8 104.8(12) . . ?
N4 C8 C7 114.8(13) . . ?
N3 C9 C10 107.6(17) . . ?
N4 C10 C9 113.0(19) . . ?
C12 C11 N3 106.9(15) . . ?
N4 C12 C11 113.8(14) . . ?
C13 N5 C17 115.7(14) . . ?
N5 C13 C14 124.6(15) . . ?
C15 C14 C13 118.1(16) . . ?
C14 C15 C16 120.4(14) . . ?
C17 C16 C15 116.2(14) . . ?
N5 C17 C16 125.0(16) . . ?
C18 N6 C22 116.8(16) . . ?
C19 C18 N6 122.4(18) . . ?
C18 C19 C20 121(2) . . ?
C21 C20 C19 118(2) . . ?
C20 C21 C22 118(2) . . ?
C21 C22 N6 123.3(18) . . ?
C23 N7 C27 113.8(14) . . ?
C24 C23 N7 122.4(15) . . ?
C23 C24 C25 119.3(15) . . ?
C26 C25 C24 121.3(14) . . ?
C25 C26 C27 120.0(16) . . ?
C26 C27 N7 122.9(17) . . ?
C28 N8 C32 120.0 . . ?
N8 C28 C29 120.0 . . ?
C30 C29 C28 120.0 . . ?
C31 C30 C29 120.0 . . ?
C30 C31 C32 120.0 . . ?
C31 C32 N8 120.0 . . ?

loop_
_geom_bond_atom_site_label_1
_geom_bond_atom_site_label_2
_geom_bond_distance
_geom_bond_site_symmetry_2
_geom_bond_publ_flag
U O2 1.787(6) . ?
U O1 1.799(6) . ?
U O1A 2.238(7) . ?
U O2B 2.243(7) . ?
U O1B 2.251(6) . ?
U O2A 2.251(7) . ?
U O6B 4.123(8) . ?
U O6A 4.285(8) . ?
O1A C2A 1.379(11) . ?
O1A O2A 3.169(10) . ?
O1A O6A 3.441(11) . ?
O1A O5A 5.145(10) . ?
O2A C13A 1.361(11) . ?
O2A O3A 4.500(10) . ?
O3A C24A 1.407(12) . ?
O3A O4A 2.734(10) . ?
O4A C35A 1.398(12) . ?
O4A O5A 3.286(11) . ?
O5A C46A 1.358(12) . ?
O5A O6A 3.488(10) . ?
O6A C56A 1.420(12) . ?
O6A C55A 1.428(12) . ?
C1A C6A 1.395(14) . ?
C1A C2A 1.418(15) . ?
C1A C56A 1.489(14) . ?
C2A C3A 1.393(15) . ?
C3A C4A 1.414(14) . ?
C3A C11A 1.492(16) . ?
C4A C5A 1.390(16) . ?
C5A C6A 1.378(16) . ?
C5A C7A 1.545(15) . ?
C7A C8A 1.519(17) . ?
C7A C10A 1.529(17) . ?
C7A C9A 1.535(19) . ?
C11A C12A 1.511(15) . ?
C12A C13A 1.344(14) . ?
C12A C17A 1.416(13) . ?
C13A C14A 1.444(14) . ?
C14A C15A 1.404(13) . ?
C14A C22A 1.501(14) . ?
C15A C16A 1.400(14) . ?
C16A C17A 1.389(14) . ?
C16A C18A 1.506(14) . ?
C18A C20A 1.488(17) . ?
C18A C21A 1.508(17) . ?
C18A C19A 1.572(16) . ?
C22A C23A 1.515(13) . ?
C23A C24A 1.358(14) . ?
C23A C28A 1.409(14) . ?
C24A C25A 1.408(14) . ?
C25A C26A 1.399(15) . ?
C25A C33A 1.536(14) . ?
C26A C27A 1.420(14) . ?
C27A C28A 1.365(14) . ?
C27A C29A 1.514(14) . ?
C29A C31A 1.502(15) . ?
C29A C30A 1.521(16) . ?
C29A C32A 1.567(16) . ?
C33A C34A 1.525(15) . ?
C34A C35A 1.370(14) . ?
C34A C39A 1.387(14) . ?
C35A C36A 1.388(14) . ?
C36A C37A 1.390(14) . ?
C36A C44A 1.489(14) . ?
C37A C38A 1.400(15) . ?
C38A C39A 1.426(15) . ?
C38A C40A 1.526(14) . ?
C40A C43A 1.480(16) . ?
C40A C42A 1.520(16) . ?
C40A C41A 1.539(16) . ?
C44A C45A 1.501(14) . ?
C45A C50A 1.373(14) . ?
C45A C46A 1.395(14) . ?
C46A C47A 1.410(15) . ?
C47A C48A 1.393(15) . ?
C47A C55A 1.460(15) . ?
C48A C49A 1.385(15) . ?
C49A C50A 1.374(15) . ?
C49A C51A 1.535(15) . ?
C51A C52A 1.485(19) . ?
C51A C54A 1.497(18) . ?
C51A C53A 1.611(17) . ?
O1B C2B 1.342(11) . ?
O1B O2B 3.149(11) . ?
O1B O6B 3.421(11) . ?
O1B O5B 5.117(10) . ?
O2B C13B 1.367(11) . ?
O2B O3B 4.317(10) . ?
O3B C24B 1.388(13) . ?
O3B O4B 2.720(12) . ?
O4B C35B 1.385(13) . ?
O4B O5B 3.196(12) . ?
O5B C46B 1.354(13) . ?
O5B O6B 3.409(11) . ?
O6B C56B 1.426(13) . ?
O6B C55B 1.463(13) . ?
C1B C6B 1.395(15) . ?
C1B C2B 1.415(15) . ?
C1B C56B 1.464(16) . ?
C2B C3B 1.384(15) . ?
C3B C4B 1.393(14) . ?
C3B C11B 1.510(16) . ?
C4B C5B 1.378(16) . ?
C5B C6B 1.381(17) . ?
C5B C7B 1.575(16) . ?
C7B C10B 1.466(19) . ?
C7B C9B 1.51(2) . ?
C7B C8B 1.61(2) . ?
C11B C12B 1.472(16) . ?
C12B C17B 1.390(13) . ?
C12B C13B 1.436(14) . ?
C13B C14B 1.388(15) . ?
C14B C15B 1.411(14) . ?
C14B C22B 1.519(15) . ?
C15B C16B 1.387(16) . ?
C16B C17B 1.391(15) . ?
C16B C18B 1.560(14) . ?
C18B C19B 1.515(16) . ?
C18B C21B 1.534(17) . ?
C18B C20B 1.562(19) . ?
C22B C23B 1.487(14) . ?
C23B C24B 1.376(16) . ?
C23B C28B 1.429(15) . ?
C24B C25B 1.418(15) . ?
C25B C26B 1.372(17) . ?
C25B C33B 1.504(16) . ?
C26B C27B 1.425(18) . ?
C27B C28B 1.386(16) . ?
C27B C29B 1.542(16) . ?
C29B C32B 1.527(18) . ?
C29B C30B 1.535(18) . ?
C29B C31B 1.554(18) . ?
C33B C34B 1.521(17) . ?
C34B C35B 1.362(16) . ?
C34B C39B 1.439(15) . ?
C35B C36B 1.389(17) . ?
C36B C37B 1.420(16) . ?
C36B C44B 1.524(17) . ?
C37B C38B 1.373(17) . ?
C38B C39B 1.397(17) . ?
C38B C40B 1.503(16) . ?
C40B C42B 1.512(18) . ?
C40B C41B 1.51(2) . ?
C40B C43B 1.572(19) . ?
C44B C45B 1.496(16) . ?
C45B C50B 1.352(16) . ?
C45B C46B 1.427(16) . ?
C46B C47B 1.396(15) . ?
C47B C48B 1.391(15) . ?
C47B C55B 1.493(16) . ?
C48B C49B 1.396(17) . ?
C49B C50B 1.382(19) . ?
C49B C51B 1.532(18) . ?
C51B C53B 1.47(2) . ?
C51B C54B 1.48(2) . ?
C51B C52B 1.62(3) . ?
N1 C3 1.39(2) . ?
N1 C5 1.51(2) . ?
N1 C1 1.509(16) . ?
N2 C6 1.42(2) . ?
N2 C4 1.431(18) . ?
N2 C2 1.475(17) . ?
C1 C2 1.520(17) . ?
C3 C4 1.54(2) . ?
C5 C6 1.45(2) . ?
N3 C9 1.41(2) . ?
N3 C7 1.456(16) . ?
N3 C11 1.50(2) . ?
N4 C8 1.408(18) . ?
N4 C10 1.43(2) . ?
N4 C12 1.430(18) . ?
C7 C8 1.568(19) . ?
C9 C10 1.54(3) . ?
C11 C12 1.50(2) . ?
N5 C13 1.315(18) . ?
N5 C17 1.340(17) . ?
C13 C14 1.356(19) . ?
C14 C15 1.353(18) . ?
C15 C16 1.382(19) . ?
C16 C17 1.360(18) . ?
N6 C18 1.332(19) . ?
N6 C22 1.371(19) . ?
C18 C19 1.31(2) . ?
C19 C20 1.43(2) . ?
C20 C21 1.34(2) . ?
C21 C22 1.36(2) . ?
N7 C23 1.376(18) . ?
N7 C27 1.394(19) . ?
C23 C24 1.339(17) . ?
C24 C25 1.343(18) . ?
C25 C26 1.300(18) . ?
C26 C27 1.323(19) . ?
N8 C28 1.3900 . ?
N8 C32 1.3900 . ?
C28 C29 1.3900 . ?
C29 C30 1.3900 . ?
C30 C31 1.3900 . ?
C31 C32 1.3900 . ?

loop_
_geom_hbond_atom_site_label_D
_geom_hbond_atom_site_label_H
_geom_hbond_atom_site_label_A
_geom_hbond_distance_DH
_geom_hbond_distance_HA
_geom_hbond_distance_DA
_geom_hbond_angle_DHA
_geom_hbond_site_symmetry_A
O3A H3A O2B 0.96 1.83 2.710(7) 151.0 .
O4A H4A O3A 0.91 1.91 2.734(10) 150.2 .
O5A H5A O1B 0.77 2.02 2.766(7) 162.5 .
O3B H3B O2A 0.92 1.85 2.697(7) 151.2 .
O4B H4B O3B 0.89 1.91 2.720(12) 150.4 .
O5B H5B O4B 0.96 2.26 3.196(12) 166.2 .
N1 H1 O1 0.91 1.79 2.668(13) 161.8 .
N3 H3 O2 1.00 1.81 2.718(10) 149.3 .
